data_4514800
loop_
_publ_author_name
'Sahani, Rajkumar Lalji'
'Liu, Rai-Shung'

_publ_section_title
;
 Gold-Catalyzed Oxidative Arylations of 3-Butyn-1-ols and 2-Propyn-1-ols
 with Nitrones to Yield Distinct Fused Indoles Bearing a Heterocyclic Ring
;
_journal_issue 7
_journal_name_full 'ACS Catalysis'
_journal_page_first 5890
_journal_paper_doi 10.1021/acscatal.9b01491
_journal_volume 9
_journal_year 2019
_chemical_formula_moiety 'C26 H24 N2 O'
_chemical_formula_sum 'C26 H24 N2 O'
_chemical_formula_weight 380.47
_space_group_IT_number 4
_space_group_name_Hall 'P 2yb'
_space_group_name_H-M_alt 'P 1 21 1'
_symmetry_cell_setting monoclinic
_symmetry_space_group_name_Hall 'P 2yb'
_symmetry_space_group_name_H-M 'P 1 21 1'
_atom_sites_solution_hydrogens geom
_atom_sites_solution_primary direct
_atom_sites_solution_secondary difmap
_audit_creation_method SHELXL-97
_cell_angle_alpha 90.00
_cell_angle_beta 93.444(2)
_cell_angle_gamma 90.00
_cell_formula_units_Z 2
_cell_length_a 8.7098(6)
_cell_length_b 8.9173(5)
_cell_length_c 13.0467(9)
_cell_measurement_reflns_used 9916
_cell_measurement_temperature 200(2)
_cell_measurement_theta_max 24.981
_cell_measurement_theta_min 2.342
_cell_volume 1011.48(11)
_computing_molecular_graphics 'Ortep-3 for Windows (Farrugia, 1997)'
_computing_publication_material 'WinGX publication routines (Farrugia, 2005)'
_computing_structure_refinement 'SHELXL-2014/7 (Sheldrick, 2014)'
_computing_structure_solution 'SHELXL-2014/7 (Sheldrick, 2014)'
_diffrn_ambient_temperature 200(2)
_diffrn_measured_fraction_theta_full 0.985
_diffrn_measured_fraction_theta_max 0.985
_diffrn_measurement_device_type 'D8 Venture'
_diffrn_radiation_monochromator graphite
_diffrn_radiation_source 'fine-focus sealed tube'
_diffrn_radiation_type MoK\a
_diffrn_radiation_wavelength 0.71073
_diffrn_reflns_av_R_equivalents 0.0682
_diffrn_reflns_av_sigmaI/netI 0.0479
_diffrn_reflns_limit_h_max 10
_diffrn_reflns_limit_h_min -10
_diffrn_reflns_limit_k_max 10
_diffrn_reflns_limit_k_min -10
_diffrn_reflns_limit_l_max 15
_diffrn_reflns_limit_l_min -15
_diffrn_reflns_number 19468
_diffrn_reflns_theta_full 25.06
_diffrn_reflns_theta_max 25.06
_diffrn_reflns_theta_min 2.28
_exptl_absorpt_coefficient_mu 0.076
_exptl_absorpt_correction_T_max 0.9887
_exptl_absorpt_correction_T_min 0.9443
_exptl_absorpt_correction_type multi-scan
_exptl_absorpt_process_details SADABS
_exptl_crystal_colour colorless
_exptl_crystal_density_diffrn 1.249
_exptl_crystal_density_method 'not measured'
_exptl_crystal_description prism
_exptl_crystal_F_000 404
_exptl_crystal_size_max 0.76
_exptl_crystal_size_mid 0.23
_exptl_crystal_size_min 0.15
_refine_diff_density_max 0.565
_refine_diff_density_min -0.261
_refine_diff_density_rms 0.078
_refine_ls_abs_structure_details 'Flack H D (1983), Acta Cryst. A39, 876-881'
_refine_ls_abs_structure_Flack 0(3)
_refine_ls_extinction_method none
_refine_ls_goodness_of_fit_ref 1.037
_refine_ls_hydrogen_treatment constr
_refine_ls_matrix_type full
_refine_ls_number_parameters 265
_refine_ls_number_reflns 3525
_refine_ls_number_restraints 1
_refine_ls_restrained_S_all 1.036
_refine_ls_R_factor_all 0.0829
_refine_ls_R_factor_gt 0.0774
_refine_ls_shift/su_max 0.000
_refine_ls_shift/su_mean 0.000
_refine_ls_structure_factor_coef Fsqd
_refine_ls_weighting_details 'calc w=1/[\s^2^(Fo^2^)+(0.1079P)^2^+2.0739P] where P=(Fo^2^+2Fc^2^)/3'
_refine_ls_weighting_scheme calc
_refine_ls_wR_factor_gt 0.2062
_refine_ls_wR_factor_ref 0.2117
_reflns_number_gt 3279
_reflns_number_total 3525
_reflns_threshold_expression >2sigma(I)
_cod_data_source_file cs9b01491_si_006.cif
_cod_data_source_block d20679
_cod_original_sg_symbol_H-M 'P 21'
_cod_database_code 4514800

loop_
_symmetry_equiv_pos_as_xyz
'x, y, z'
'-x, y+1/2, -z'

loop_
_atom_site_label
_atom_site_type_symbol
_atom_site_fract_x
_atom_site_fract_y
_atom_site_fract_z
_atom_site_U_iso_or_equiv
_atom_site_adp_type
_atom_site_occupancy
_atom_site_symmetry_multiplicity
_atom_site_calc_flag
_atom_site_refinement_flags
C1 C -0.0302(5) 0.3005(5) 0.3861(3) 0.0249(9) Uani 1 1 d .
C2 C -0.1815(5) 0.3455(6) 0.4311(4) 0.0330(11) Uani 1 1 d .
H2A H -0.1781 0.4521 0.4493 0.049 Uiso 1 1 calc R
H2B H -0.1965 0.2857 0.4927 0.049 Uiso 1 1 calc R
H2C H -0.2669 0.3275 0.3802 0.049 Uiso 1 1 calc R
C3 C -0.0342(6) 0.1371(5) 0.3509(4) 0.0329(11) Uani 1 1 d .
H3A H -0.0549 0.0721 0.4091 0.049 Uiso 1 1 calc R
H3B H 0.0652 0.1103 0.3247 0.049 Uiso 1 1 calc R
H3C H -0.1156 0.1242 0.2964 0.049 Uiso 1 1 calc R
C4 C 0.1102(5) 0.3309(5) 0.4562(3) 0.0230(9) Uani 1 1 d .
C5 C 0.2211(5) 0.4294(5) 0.4361(3) 0.0225(9) Uani 1 1 d .
C6 C 0.3386(5) 0.4202(5) 0.5191(3) 0.0232(9) Uani 1 1 d .
C7 C 0.2830(5) 0.3106(5) 0.5878(3) 0.0249(9) Uani 1 1 d .
C8 C 0.3701(6) 0.2712(6) 0.6772(3) 0.0314(10) Uani 1 1 d .
H8 H 0.3336 0.1990 0.7235 0.038 Uiso 1 1 calc R
C9 C 0.5113(6) 0.3405(6) 0.6964(4) 0.0362(11) Uani 1 1 d .
H9 H 0.5722 0.3152 0.7567 0.043 Uiso 1 1 calc R
C10 C 0.5660(6) 0.4470(6) 0.6285(4) 0.0360(11) Uani 1 1 d .
H10 H 0.6634 0.4924 0.6437 0.043 Uiso 1 1 calc R
C11 C 0.4809(5) 0.4874(5) 0.5399(3) 0.0286(10) Uani 1 1 d .
H11 H 0.5190 0.5595 0.4943 0.034 Uiso 1 1 calc R
C12 C 0.2102(5) 0.5283(5) 0.3408(3) 0.0208(8) Uani 1 1 d .
H12 H 0.2441 0.6314 0.3623 0.025 Uiso 1 1 calc R
C13 C 0.3052(5) 0.4813(5) 0.2559(3) 0.0255(9) Uani 1 1 d .
H13 H 0.2988 0.5412 0.1956 0.031 Uiso 1 1 calc R
C14 C 0.3969(5) 0.3655(5) 0.2561(3) 0.0277(10) Uani 1 1 d .
H14 H 0.4015 0.3042 0.3157 0.033 Uiso 1 1 calc R
C15 C 0.4949(5) 0.3206(5) 0.1716(3) 0.0281(10) Uani 1 1 d .
C16 C 0.5899(5) 0.1955(6) 0.1851(4) 0.0329(11) Uani 1 1 d .
H16 H 0.5890 0.1391 0.2468 0.039 Uiso 1 1 calc R
C17 C 0.6855(6) 0.1527(7) 0.1096(4) 0.0412(12) Uani 1 1 d .
H17 H 0.7491 0.0667 0.1193 0.049 Uiso 1 1 calc R
C18 C 0.6887(6) 0.2351(7) 0.0196(4) 0.0411(13) Uani 1 1 d .
H18 H 0.7562 0.2072 -0.0317 0.049 Uiso 1 1 calc R
C19 C 0.5946(7) 0.3565(7) 0.0050(4) 0.0452(13) Uani 1 1 d .
H19 H 0.5953 0.4116 -0.0572 0.054 Uiso 1 1 calc R
C20 C 0.4979(6) 0.4002(6) 0.0802(4) 0.0396(12) Uani 1 1 d .
H20 H 0.4333 0.4851 0.0691 0.047 Uiso 1 1 calc R
C21 C -0.0015(5) 0.6233(5) 0.2239(3) 0.0260(9) Uani 1 1 d .
C22 C 0.0475(6) 0.7717(5) 0.2219(3) 0.0304(10) Uani 1 1 d .
H22 H 0.1083 0.8111 0.2785 0.036 Uiso 1 1 calc R
C23 C 0.0091(6) 0.8618(6) 0.1389(4) 0.0367(11) Uani 1 1 d .
H23 H 0.0477 0.9614 0.1374 0.044 Uiso 1 1 calc R
C24 C -0.0850(7) 0.8097(6) 0.0577(4) 0.0416(13) Uani 1 1 d .
H24 H -0.1132 0.8726 0.0009 0.050 Uiso 1 1 calc R
C25 C -0.1371(7) 0.6628(7) 0.0614(4) 0.0445(13) Uani 1 1 d .
H25 H -0.2026 0.6254 0.0064 0.053 Uiso 1 1 calc R
C26 C -0.0963(6) 0.5695(6) 0.1431(4) 0.0352(11) Uani 1 1 d .
H26 H -0.1330 0.4692 0.1439 0.042 Uiso 1 1 calc R
N1 N 0.0397(4) 0.5347(4) 0.3141(3) 0.0199(7) Uani 1 1 d .
N2 N 0.1436(4) 0.2578(4) 0.5478(3) 0.0246(8) Uani 1 1 d .
H2D H 0.0890 0.3034 0.5961 0.030 Uiso 1 1 d R
O1 O -0.0069(3) 0.3821(3) 0.2916(2) 0.0242(7) Uani 1 1 d .

loop_
_atom_site_aniso_label
_atom_site_aniso_U_11
_atom_site_aniso_U_22
_atom_site_aniso_U_33
_atom_site_aniso_U_23
_atom_site_aniso_U_13
_atom_site_aniso_U_12
C1 0.026(2) 0.023(2) 0.027(2) 0.0053(18) 0.0053(17) -0.0015(17)
C2 0.023(2) 0.035(3) 0.042(3) 0.000(2) 0.0061(19) 0.0001(19)
C3 0.035(3) 0.027(2) 0.037(3) -0.005(2) 0.005(2) -0.004(2)
C4 0.026(2) 0.021(2) 0.0222(19) -0.0011(17) 0.0069(16) 0.0057(17)
C5 0.025(2) 0.022(2) 0.021(2) 0.0011(16) 0.0083(16) 0.0024(17)
C6 0.024(2) 0.026(2) 0.0195(19) -0.0005(16) 0.0048(16) 0.0039(17)
C7 0.023(2) 0.024(2) 0.028(2) 0.0027(18) 0.0033(17) 0.0056(17)
C8 0.034(2) 0.038(3) 0.022(2) 0.004(2) 0.0016(18) 0.007(2)
C9 0.035(3) 0.044(3) 0.029(2) 0.000(2) -0.0008(19) 0.009(2)
C10 0.023(2) 0.048(3) 0.036(2) -0.010(2) 0.0003(19) 0.006(2)
C11 0.024(2) 0.034(2) 0.028(2) -0.0017(19) 0.0040(18) -0.0046(19)
C12 0.0153(19) 0.0189(18) 0.028(2) -0.0005(17) 0.0020(16) -0.0001(16)
C13 0.027(2) 0.029(2) 0.021(2) 0.0032(17) 0.0039(17) -0.0062(18)
C14 0.027(2) 0.031(2) 0.025(2) 0.0053(18) 0.0034(17) 0.0032(19)
C15 0.030(2) 0.033(2) 0.022(2) -0.0017(18) 0.0064(17) -0.0012(19)
C16 0.027(2) 0.038(3) 0.034(2) -0.002(2) 0.0076(19) 0.010(2)
C17 0.033(3) 0.046(3) 0.045(3) -0.014(2) 0.006(2) 0.008(2)
C18 0.033(3) 0.054(3) 0.038(3) -0.021(2) 0.017(2) -0.012(2)
C19 0.057(3) 0.051(3) 0.029(2) -0.009(2) 0.019(2) -0.005(3)
C20 0.048(3) 0.043(3) 0.028(2) 0.004(2) 0.012(2) 0.018(2)
C21 0.028(2) 0.026(2) 0.025(2) 0.0019(17) 0.0076(17) 0.0045(18)
C22 0.036(2) 0.026(2) 0.030(2) -0.0013(19) 0.0060(19) 0.0025(19)
C23 0.041(3) 0.031(3) 0.039(3) 0.004(2) 0.009(2) 0.010(2)
C24 0.055(3) 0.040(3) 0.031(2) 0.007(2) 0.010(2) 0.018(2)
C25 0.055(3) 0.046(3) 0.032(3) 0.002(2) -0.004(2) 0.009(3)
C26 0.038(3) 0.033(3) 0.034(3) -0.003(2) 0.001(2) 0.004(2)
N1 0.0162(17) 0.0182(16) 0.0250(18) 0.0006(14) -0.0005(14) 0.0002(14)
N2 0.0264(19) 0.0282(19) 0.0194(17) 0.0007(15) 0.0030(14) 0.0010(15)
O1 0.0251(15) 0.0206(15) 0.0264(15) 0.0004(12) -0.0017(11) -0.0051(12)

loop_
_atom_type_symbol
_atom_type_description
_atom_type_scat_dispersion_real
_atom_type_scat_dispersion_imag
_atom_type_scat_source
C C 0.0033 0.0016 'International Tables Vol C Tables 4.2.6.8 and 6.1.1.4'
H H 0.0000 0.0000 'International Tables Vol C Tables 4.2.6.8 and 6.1.1.4'
N N 0.0061 0.0033 'International Tables Vol C Tables 4.2.6.8 and 6.1.1.4'
O O 0.0106 0.0060 'International Tables Vol C Tables 4.2.6.8 and 6.1.1.4'

loop_
_geom_angle_atom_site_label_1
_geom_angle_atom_site_label_2
_geom_angle_atom_site_label_3
_geom_angle
O1 C1 C4 105.9(3)
O1 C1 C3 102.9(3)
C4 C1 C3 110.9(4)
O1 C1 C2 111.2(4)
C4 C1 C2 114.0(4)
C3 C1 C2 111.2(4)
C1 C2 H2A 109.5
C1 C2 H2B 109.5
H2A C2 H2B 109.5
C1 C2 H2C 109.5
H2A C2 H2C 109.5
H2B C2 H2C 109.5
C1 C3 H3A 109.5
C1 C3 H3B 109.5
H3A C3 H3B 109.5
C1 C3 H3C 109.5
H3A C3 H3C 109.5
H3B C3 H3C 109.5
C5 C4 N2 111.2(4)
C5 C4 C1 124.5(4)
N2 C4 C1 124.3(4)
C4 C5 C6 107.6(4)
C4 C5 C12 121.8(4)
C6 C5 C12 130.6(4)
C11 C6 C7 120.2(4)
C11 C6 C5 134.8(4)
C7 C6 C5 104.9(4)
N2 C7 C8 130.8(4)
N2 C7 C6 108.7(4)
C8 C7 C6 120.6(4)
C9 C8 C7 118.0(4)
C9 C8 H8 121.0
C7 C8 H8 121.0
C8 C9 C10 121.4(4)
C8 C9 H9 119.3
C10 C9 H9 119.3
C11 C10 C9 121.2(5)
C11 C10 H10 119.4
C9 C10 H10 119.4
C10 C11 C6 118.6(4)
C10 C11 H11 120.7
C6 C11 H11 120.7
C13 C12 N1 115.1(3)
C13 C12 C5 115.8(3)
N1 C12 C5 102.9(3)
C13 C12 H12 107.5
N1 C12 H12 107.5
C5 C12 H12 107.5
C14 C13 C12 126.2(4)
C14 C13 H13 116.9
C12 C13 H13 116.9
C13 C14 C15 126.1(4)
C13 C14 H14 117.0
C15 C14 H14 117.0
C20 C15 C16 118.4(4)
C20 C15 C14 122.7(4)
C16 C15 C14 118.9(4)
C17 C16 C15 120.7(5)
C17 C16 H16 119.7
C15 C16 H16 119.7
C16 C17 C18 120.1(5)
C16 C17 H17 120.0
C18 C17 H17 120.0
C19 C18 C17 119.7(5)
C19 C18 H18 120.1
C17 C18 H18 120.1
C18 C19 C20 120.6(5)
C18 C19 H19 119.7
C20 C19 H19 119.7
C19 C20 C15 120.5(5)
C19 C20 H20 119.7
C15 C20 H20 119.7
C26 C21 C22 119.0(4)
C26 C21 N1 122.6(4)
C22 C21 N1 118.3(4)
C23 C22 C21 120.7(5)
C23 C22 H22 119.6
C21 C22 H22 119.6
C22 C23 C24 120.9(5)
C22 C23 H23 119.6
C24 C23 H23 119.6
C23 C24 C25 118.1(5)
C23 C24 H24 120.9
C25 C24 H24 120.9
C26 C25 C24 121.7(5)
C26 C25 H25 119.1
C24 C25 H25 119.1
C25 C26 C21 119.5(5)
C25 C26 H26 120.3
C21 C26 H26 120.3
O1 N1 C21 107.2(3)
O1 N1 C12 105.8(3)
C21 N1 C12 113.7(3)
C4 N2 C7 107.7(4)
C4 N2 H2D 107.3
C7 N2 H2D 94.1
N1 O1 C1 110.4(3)

loop_
_geom_bond_atom_site_label_1
_geom_bond_atom_site_label_2
_geom_bond_distance
C1 O1 1.457(5)
C1 C4 1.506(6)
C1 C3 1.527(6)
C1 C2 1.528(6)
C2 H2A 0.9800
C2 H2B 0.9800
C2 H2C 0.9800
C3 H3A 0.9800
C3 H3B 0.9800
C3 H3C 0.9800
C4 C5 1.343(6)
C4 N2 1.377(5)
C5 C6 1.446(6)
C5 C12 1.523(6)
C6 C11 1.389(6)
C6 C7 1.430(6)
C7 N2 1.376(6)
C7 C8 1.398(6)
C8 C9 1.385(7)
C8 H8 0.9500
C9 C10 1.402(8)
C9 H9 0.9500
C10 C11 1.383(7)
C10 H10 0.9500
C11 H11 0.9500
C12 C13 1.483(6)
C12 N1 1.505(5)
C12 H12 1.0000
C13 C14 1.305(6)
C13 H13 0.9500
C14 C15 1.490(6)
C14 H14 0.9500
C15 C20 1.389(6)
C15 C16 1.394(7)
C16 C17 1.381(7)
C16 H16 0.9500
C17 C18 1.386(8)
C17 H17 0.9500
C18 C19 1.364(8)
C18 H18 0.9500
C19 C20 1.386(7)
C19 H19 0.9500
C20 H20 0.9500
C21 C26 1.385(6)
C21 C22 1.392(7)
C21 N1 1.445(5)
C22 C23 1.373(7)
C22 H22 0.9500
C23 C24 1.380(8)
C23 H23 0.9500
C24 C25 1.389(8)
C24 H24 0.9500
C25 C26 1.382(7)
C25 H25 0.9500
C26 H26 0.9500
N1 O1 1.446(4)
N2 H2D 0.9085
